data_2237825
loop_
_publ_author_name
'Ismiev, Arif I.'
'Gadirova, Narmina A.'
'Hajiyeva, Kushvar E.'
'Askerov, Rizvan K.'
'Potekhin, Konstantin A.'

_publ_section_title
;
 (1<i>R</i>*,2<i>R</i>*,3<i>S</i>*,4<i>R</i>*)-Diethyl
 4-hydroxy-4-methyl-2-(4-methylphenyl)-6-oxocyclohexane-1,3-dicarboxylate
;
_journal_coeditor_code FY2087
_journal_issue 5
_journal_name_full 'Acta Crystallographica Section E'
_journal_page_first o734
_journal_paper_doi 10.1107/S1600536813009872
_journal_volume 69
_journal_year 2013
_chemical_formula_iupac 'C20 H26 O6'
_chemical_formula_moiety 'C20 H26 O6'
_chemical_formula_sum 'C20 H26 O6'
_chemical_formula_weight 362.41
_chemical_name_systematic 'Diethyl 4-hydroxy-4-methyl-2-(4-methylphenyl)-6-oxocyclohexane-1,3-dicarboxylate'
_space_group_IT_number 2
_symmetry_cell_setting triclinic
_symmetry_space_group_name_Hall '-P 1'
_symmetry_space_group_name_H-M 'P -1'
_atom_sites_solution_hydrogens difmap
_atom_sites_solution_primary direct
_atom_sites_solution_secondary difmap
_audit_creation_method SHELXL-97
_cell_angle_alpha 103.281(2)
_cell_angle_beta 92.490(2)
_cell_angle_gamma 104.741(2)
_cell_formula_units_Z 2
_cell_length_a 5.8062(4)
_cell_length_b 9.9267(7)
_cell_length_c 18.4548(13)
_cell_measurement_reflns_used 2311
_cell_measurement_temperature 296(2)
_cell_measurement_theta_max 24.01
_cell_measurement_theta_min 2.19
_cell_volume 995.26(12)
_computing_cell_refinement 'SAINT-Plus (Bruker, 2001)'
_computing_data_collection 'APEX2 (Bruker, 2005)'
_computing_data_reduction 'SAINT-Plus (Bruker, 2001)'
_computing_molecular_graphics 'SHELXTL (Sheldrick, 2008)'
_computing_publication_material 'SHELXTL (Sheldrick, 2008)'
_computing_structure_refinement 'SHELXTL (Sheldrick, 2008)'
_computing_structure_solution 'SHELXTL (Sheldrick, 2008)'
_diffrn_ambient_temperature 296(2)
_diffrn_measured_fraction_theta_full 1.000
_diffrn_measured_fraction_theta_max 1.000
_diffrn_measurement_device_type 'Bruker APEXII CCD'
_diffrn_measurement_method '\f and \w scans'
_diffrn_radiation_monochromator graphite
_diffrn_radiation_source 'fine-focus sealed tube'
_diffrn_radiation_type MoK\a
_diffrn_radiation_wavelength 0.71073
_diffrn_reflns_av_R_equivalents 0.0235
_diffrn_reflns_av_sigmaI/netI 0.0342
_diffrn_reflns_limit_h_max 7
_diffrn_reflns_limit_h_min -7
_diffrn_reflns_limit_k_max 12
_diffrn_reflns_limit_k_min -12
_diffrn_reflns_limit_l_max 23
_diffrn_reflns_limit_l_min -23
_diffrn_reflns_number 10589
_diffrn_reflns_theta_full 27.00
_diffrn_reflns_theta_max 27.00
_diffrn_reflns_theta_min 2.19
_exptl_absorpt_coefficient_mu 0.089
_exptl_absorpt_correction_T_max 0.9825
_exptl_absorpt_correction_T_min 0.9739
_exptl_absorpt_correction_type multi-scan
_exptl_absorpt_process_details '(SADABS; Sheldrick, 2003)'
_exptl_crystal_colour colourless
_exptl_crystal_density_diffrn 1.209
_exptl_crystal_density_method 'not measured'
_exptl_crystal_description prism
_exptl_crystal_F_000 388
_exptl_crystal_size_max 0.30
_exptl_crystal_size_mid 0.20
_exptl_crystal_size_min 0.20
_refine_diff_density_max 0.295
_refine_diff_density_min -0.284
_refine_ls_extinction_method none
_refine_ls_goodness_of_fit_ref 1.006
_refine_ls_hydrogen_treatment mixed
_refine_ls_matrix_type full
_refine_ls_number_parameters 245
_refine_ls_number_reflns 4344
_refine_ls_number_restraints 4
_refine_ls_restrained_S_all 1.011
_refine_ls_R_factor_all 0.0917
_refine_ls_R_factor_gt 0.0533
_refine_ls_shift/su_max 0.000
_refine_ls_shift/su_mean 0.000
_refine_ls_structure_factor_coef Fsqd
_refine_ls_weighting_details 'calc w=1/[\s^2^(Fo^2^)+(0.0532P)^2^+0.3300P] where P=(Fo^2^+2Fc^2^)/3'
_refine_ls_weighting_scheme calc
_refine_ls_wR_factor_gt 0.1210
_refine_ls_wR_factor_ref 0.1405
_reflns_number_gt 2735
_reflns_number_total 4344
_reflns_threshold_expression I>2\s(I)
_cod_data_source_file fy2087.cif
_cod_data_source_block I
_cod_database_code 2237825
_cod_database_fobs_code 2237825

loop_
_symmetry_equiv_pos_as_xyz
'x, y, z'
'-x, -y, -z'

loop_
_atom_site_type_symbol
_atom_site_label
_atom_site_fract_x
_atom_site_fract_y
_atom_site_fract_z
_atom_site_U_iso_or_equiv
_atom_site_adp_type
_atom_site_calc_flag
_atom_site_refinement_flags
_atom_site_occupancy
_atom_site_symmetry_multiplicity
_atom_site_disorder_assembly
_atom_site_disorder_group
O O1 0.4611(3) -0.07429(19) 0.06812(9) 0.0807(6) Uani d . 1 1 . .
O O2 0.1412(3) -0.13134(16) 0.12814(9) 0.0695(5) Uani d D 1 1 . .
O O3 1.0827(2) 0.24372(16) 0.31384(8) 0.0568(4) Uani d . 1 1 . .
O O4 0.8797(3) 0.31533(17) 0.40878(8) 0.0611(4) Uani d . 1 1 . .
O O5 0.8906(3) 0.48221(18) 0.26673(11) 0.0808(6) Uani d . 1 1 . .
O O6 0.6651(3) 0.23247(18) 0.09792(9) 0.0554(4) Uani d . 1 1 . .
H H6 0.628(6) 0.154(4) 0.058(2) 0.131(14) Uiso d . 1 1 . .
C C1 0.6833(3) 0.2564(2) 0.28710(10) 0.0416(4) Uani d . 1 1 . .
H H1A 0.5523 0.2588 0.3187 0.050 Uiso calc R 1 1 . .
C C2 0.6142(3) 0.10970(19) 0.22851(10) 0.0394(4) Uani d . 1 1 A .
H H2A 0.7510 0.1038 0.1998 0.047 Uiso calc R 1 1 . .
C C3 0.4002(3) 0.1013(2) 0.17338(11) 0.0434(5) Uani d . 1 1 . .
H H3A 0.2620 0.1059 0.2015 0.052 Uiso calc R 1 1 A .
C C4 0.4528(3) 0.2273(2) 0.13498(11) 0.0476(5) Uani d . 1 1 A .
C C5 0.5117(4) 0.3687(2) 0.19497(12) 0.0544(5) Uani d . 1 1 . .
H H5A 0.5521 0.4481 0.1713 0.065 Uiso calc R 1 1 A .
H H5B 0.3715 0.3751 0.2208 0.065 Uiso calc R 1 1 . .
C C6 0.7152(4) 0.3814(2) 0.25046(12) 0.0505(5) Uani d . 1 1 A .
C C7 0.3412(4) -0.0423(2) 0.11719(12) 0.0518(5) Uani d . 1 1 A .
C C8 0.0451(13) -0.2768(4) 0.0822(3) 0.1013(17) Uani d PD 0.650(6) 1 A -1
H H8A 0.0897 -0.2839 0.0317 0.122 Uiso calc PR 0.650(6) 1 A -1
H H8B -0.1283 -0.3060 0.0800 0.122 Uiso calc PR 0.650(6) 1 A -1
C C9 0.1545(10) -0.3702(5) 0.1203(3) 0.1013(17) Uani d PD 0.650(6) 1 A -1
H H9A 0.0983 -0.4686 0.0922 0.152 Uiso calc PR 0.650(6) 1 A -1
H H9B 0.1082 -0.3618 0.1701 0.152 Uiso calc PR 0.650(6) 1 A -1
H H9C 0.3259 -0.3389 0.1227 0.152 Uiso calc PR 0.650(6) 1 A -1
C C8A 0.1229(14) -0.2769(5) 0.0834(5) 0.062(3) Uiso d PD 0.350(6) 1 A -2
H H8AA 0.2699 -0.3026 0.0926 0.074 Uiso calc PR 0.350(6) 1 A -2
H H8AB 0.0984 -0.2809 0.0305 0.074 Uiso calc PR 0.350(6) 1 A -2
C C9A -0.0872(18) -0.3816(10) 0.1050(6) 0.114(4) Uiso d PD 0.350(6) 1 A -2
H H9AA -0.0989 -0.4776 0.0767 0.171 Uiso calc PR 0.350(6) 1 A -2
H H9AB -0.2325 -0.3570 0.0945 0.171 Uiso calc PR 0.350(6) 1 A -2
H H9AC -0.0626 -0.3761 0.1575 0.171 Uiso calc PR 0.350(6) 1 A -2
C C10 0.9053(4) 0.2708(2) 0.33654(11) 0.0439(5) Uani d . 1 1 . .
C C11 1.0701(5) 0.3137(3) 0.46185(14) 0.0761(8) Uani d . 1 1 . .
H H11A 1.0708 0.3809 0.5093 0.091 Uiso calc R 1 1 . .
H H11B 1.2236 0.3434 0.4431 0.091 Uiso calc R 1 1 . .
C C12 1.0331(6) 0.1658(3) 0.47313(16) 0.0921(9) Uani d . 1 1 . .
H H12A 1.1512 0.1671 0.5115 0.138 Uiso calc R 1 1 . .
H H12B 1.0485 0.1014 0.4272 0.138 Uiso calc R 1 1 . .
H H12C 0.8760 0.1339 0.4879 0.138 Uiso calc R 1 1 . .
C C13 0.5667(3) -0.01238(19) 0.26723(10) 0.0394(4) Uani d . 1 1 . .
C C14 0.3813(4) -0.0336(2) 0.31157(12) 0.0556(6) Uani d . 1 1 A .
H H14A 0.2828 0.0279 0.3177 0.067 Uiso calc R 1 1 . .
C C15 0.3402(4) -0.1444(3) 0.34675(13) 0.0616(6) Uani d . 1 1 . .
H H15A 0.2136 -0.1565 0.3759 0.074 Uiso calc R 1 1 A .
C C16 0.4826(4) -0.2382(2) 0.33975(12) 0.0537(5) Uani d . 1 1 A .
C C17 0.6670(4) -0.2166(2) 0.29575(13) 0.0583(6) Uani d . 1 1 . .
H H17A 0.7665 -0.2775 0.2901 0.070 Uiso calc R 1 1 A .
C C18 0.7080(4) -0.1061(2) 0.25972(12) 0.0504(5) Uani d . 1 1 A .
H H18A 0.8332 -0.0950 0.2299 0.060 Uiso calc R 1 1 . .
C C19 0.4324(5) -0.3606(3) 0.37778(15) 0.0763(8) Uani d . 1 1 . .
H H19A 0.5673 -0.4000 0.3769 0.114 Uiso calc R 1 1 A .
H H19B 0.2928 -0.4339 0.3519 0.114 Uiso calc R 1 1 . .
H H19C 0.4052 -0.3255 0.4288 0.114 Uiso calc R 1 1 . .
C C20 0.2422(4) 0.2159(3) 0.07980(14) 0.0680(7) Uani d . 1 1 . .
H H20A 0.2770 0.2975 0.0585 0.102 Uiso calc R 1 1 A .
H H20B 0.1014 0.2137 0.1054 0.102 Uiso calc R 1 1 . .
H H20C 0.2152 0.1293 0.0407 0.102 Uiso calc R 1 1 . .

loop_
_atom_site_aniso_label
_atom_site_aniso_U_11
_atom_site_aniso_U_22
_atom_site_aniso_U_33
_atom_site_aniso_U_12
_atom_site_aniso_U_13
_atom_site_aniso_U_23
O1 0.0936(13) 0.0774(12) 0.0587(10) 0.0147(10) 0.0294(10) -0.0019(9)
O2 0.0692(11) 0.0619(10) 0.0632(10) -0.0041(8) 0.0070(8) 0.0117(8)
O3 0.0440(8) 0.0673(10) 0.0644(10) 0.0212(7) 0.0064(7) 0.0197(8)
O4 0.0712(10) 0.0678(10) 0.0452(8) 0.0292(8) -0.0008(7) 0.0059(7)
O5 0.0744(12) 0.0503(10) 0.1131(15) 0.0027(9) -0.0191(10) 0.0327(10)
O6 0.0469(8) 0.0681(10) 0.0568(9) 0.0153(7) 0.0161(7) 0.0252(8)
C1 0.0396(10) 0.0436(11) 0.0444(11) 0.0158(8) 0.0069(9) 0.0115(9)
C2 0.0366(10) 0.0442(11) 0.0411(10) 0.0150(8) 0.0085(8) 0.0125(8)
C3 0.0371(10) 0.0528(12) 0.0425(11) 0.0145(9) 0.0088(8) 0.0132(9)
C4 0.0410(11) 0.0609(13) 0.0480(11) 0.0189(9) 0.0079(9) 0.0214(10)
C5 0.0567(13) 0.0541(13) 0.0635(14) 0.0258(10) 0.0082(11) 0.0244(11)
C6 0.0521(12) 0.0430(12) 0.0590(13) 0.0179(10) 0.0044(10) 0.0123(10)
C7 0.0535(13) 0.0589(13) 0.0417(11) 0.0127(11) 0.0041(10) 0.0132(10)
C8 0.124(4) 0.071(2) 0.085(3) -0.003(2) -0.022(2) 0.0108(17)
C9 0.124(4) 0.071(2) 0.085(3) -0.003(2) -0.022(2) 0.0108(17)
C10 0.0479(12) 0.0353(10) 0.0490(12) 0.0122(9) 0.0044(9) 0.0105(9)
C11 0.095(2) 0.0757(18) 0.0550(14) 0.0293(15) -0.0175(14) 0.0088(13)
C12 0.127(3) 0.094(2) 0.0652(17) 0.0392(19) -0.0012(17) 0.0311(16)
C13 0.0374(10) 0.0405(10) 0.0405(10) 0.0121(8) 0.0039(8) 0.0087(8)
C14 0.0566(13) 0.0656(14) 0.0604(13) 0.0299(11) 0.0210(11) 0.0293(11)
C15 0.0578(14) 0.0756(16) 0.0618(14) 0.0191(12) 0.0189(11) 0.0344(13)
C16 0.0566(13) 0.0474(12) 0.0530(13) 0.0046(10) -0.0064(11) 0.0175(10)
C17 0.0549(13) 0.0462(12) 0.0780(16) 0.0190(10) 0.0040(12) 0.0183(11)
C18 0.0463(11) 0.0440(11) 0.0630(13) 0.0146(9) 0.0134(10) 0.0138(10)
C19 0.0884(19) 0.0631(16) 0.0767(17) 0.0067(14) -0.0060(15) 0.0347(14)
C20 0.0573(14) 0.0904(18) 0.0661(15) 0.0255(13) 0.0000(12) 0.0339(14)

loop_
_atom_type_symbol
_atom_type_description
_atom_type_scat_dispersion_real
_atom_type_scat_dispersion_imag
_atom_type_scat_source
C C 0.0033 0.0016 'International Tables Vol C Tables 4.2.6.8 and 6.1.1.4'
H H 0.0000 0.0000 'International Tables Vol C Tables 4.2.6.8 and 6.1.1.4'
O O 0.0106 0.0060 'International Tables Vol C Tables 4.2.6.8 and 6.1.1.4'

loop_
_geom_angle_atom_site_label_1
_geom_angle_atom_site_label_2
_geom_angle_atom_site_label_3
_geom_angle
C7 O2 C8 123.5(4)
C7 O2 C8A 109.3(3)
C10 O4 C11 116.33(18)
C4 O6 H6 106(2)
C10 C1 C6 111.07(16)
C10 C1 C2 110.21(14)
C6 C1 C2 111.87(16)
C10 C1 H1A 107.8
C6 C1 H1A 107.8
C2 C1 H1A 107.8
C13 C2 C3 113.00(15)
C13 C2 C1 110.32(15)
C3 C2 C1 109.93(14)
C13 C2 H2A 107.8
C3 C2 H2A 107.8
C1 C2 H2A 107.8
C7 C3 C2 107.99(16)
C7 C3 C4 111.78(16)
C2 C3 C4 111.96(15)
C7 C3 H3A 108.3
C2 C3 H3A 108.3
C4 C3 H3A 108.3
O6 C4 C20 110.23(17)
O6 C4 C5 104.60(17)
C20 C4 C5 110.88(18)
O6 C4 C3 110.68(15)
C20 C4 C3 111.32(17)
C5 C4 C3 108.92(16)
C6 C5 C4 111.90(16)
C6 C5 H5A 109.2
C4 C5 H5A 109.2
C6 C5 H5B 109.2
C4 C5 H5B 109.2
H5A C5 H5B 107.9
O5 C6 C5 123.9(2)
O5 C6 C1 121.56(19)
C5 C6 C1 114.57(18)
O1 C7 O2 123.2(2)
O1 C7 C3 124.5(2)
O2 C7 C3 112.31(18)
O2 C8 C9 105.3(3)
O2 C8 H8A 110.7
C9 C8 H8A 110.7
O2 C8 H8B 110.7
C9 C8 H8B 110.7
H8A C8 H8B 108.8
C8 C9 H9A 109.5
C8 C9 H9B 109.5
H9A C9 H9B 109.5
C8 C9 H9C 109.5
H9A C9 H9C 109.5
H9B C9 H9C 109.5
O2 C8A C9A 108.8(6)
O2 C8A H8AA 109.9
C9A C8A H8AA 109.9
O2 C8A H8AB 109.9
C9A C8A H8AB 109.9
H8AA C8A H8AB 108.3
C8A C9A H9AA 109.5
C8A C9A H9AB 109.5
H9AA C9A H9AB 109.5
C8A C9A H9AC 109.5
H9AA C9A H9AC 109.5
H9AB C9A H9AC 109.5
O3 C10 O4 124.06(19)
O3 C10 C1 124.13(18)
O4 C10 C1 111.80(17)
O4 C11 C12 109.8(2)
O4 C11 H11A 109.7
C12 C11 H11A 109.7
O4 C11 H11B 109.7
C12 C11 H11B 109.7
H11A C11 H11B 108.2
C11 C12 H12A 109.5
C11 C12 H12B 109.5
H12A C12 H12B 109.5
C11 C12 H12C 109.5
H12A C12 H12C 109.5
H12B C12 H12C 109.5
C18 C13 C14 117.48(18)
C18 C13 C2 121.02(17)
C14 C13 C2 121.50(16)
C15 C14 C13 121.1(2)
C15 C14 H14A 119.5
C13 C14 H14A 119.5
C14 C15 C16 121.7(2)
C14 C15 H15A 119.2
C16 C15 H15A 119.2
C17 C16 C15 117.14(19)
C17 C16 C19 121.9(2)
C15 C16 C19 120.9(2)
C16 C17 C18 121.5(2)
C16 C17 H17A 119.3
C18 C17 H17A 119.3
C13 C18 C17 121.2(2)
C13 C18 H18A 119.4
C17 C18 H18A 119.4
C16 C19 H19A 109.5
C16 C19 H19B 109.5
H19A C19 H19B 109.5
C16 C19 H19C 109.5
H19A C19 H19C 109.5
H19B C19 H19C 109.5
C4 C20 H20A 109.5
C4 C20 H20B 109.5
H20A C20 H20B 109.5
C4 C20 H20C 109.5
H20A C20 H20C 109.5
H20B C20 H20C 109.5

loop_
_geom_bond_atom_site_label_1
_geom_bond_atom_site_label_2
_geom_bond_distance
O1 C7 1.200(2)
O2 C7 1.323(3)
O2 C8 1.449(3)
O2 C8A 1.465(4)
O3 C10 1.198(2)
O4 C10 1.332(2)
O4 C11 1.450(3)
O5 C6 1.203(3)
O6 C4 1.431(2)
O6 H6 0.91(4)
C1 C10 1.503(3)
C1 C6 1.520(3)
C1 C2 1.547(3)
C1 H1A 0.9800
C2 C13 1.517(3)
C2 C3 1.544(3)
C2 H2A 0.9800
C3 C7 1.505(3)
C3 C4 1.546(3)
C3 H3A 0.9800
C4 C20 1.521(3)
C4 C5 1.524(3)
C5 C6 1.490(3)
C5 H5A 0.9700
C5 H5B 0.9700
C8 C9 1.522(4)
C8 H8A 0.9700
C8 H8B 0.9700
C9 H9A 0.9600
C9 H9B 0.9600
C9 H9C 0.9600
C8A C9A 1.522(4)
C8A H8AA 0.9700
C8A H8AB 0.9700
C9A H9AA 0.9600
C9A H9AB 0.9600
C9A H9AC 0.9600
C11 C12 1.493(4)
C11 H11A 0.9700
C11 H11B 0.9700
C12 H12A 0.9600
C12 H12B 0.9600
C12 H12C 0.9600
C13 C18 1.377(3)
C13 C14 1.383(3)
C14 C15 1.377(3)
C14 H14A 0.9300
C15 C16 1.382(3)
C15 H15A 0.9300
C16 C17 1.375(3)
C16 C19 1.511(3)
C17 C18 1.385(3)
C17 H17A 0.9300
C18 H18A 0.9300
C19 H19A 0.9600
C19 H19B 0.9600
C19 H19C 0.9600
C20 H20A 0.9600
C20 H20B 0.9600
C20 H20C 0.9600

loop_
_geom_hbond_atom_site_label_D
_geom_hbond_atom_site_label_H
_geom_hbond_atom_site_label_A
_geom_hbond_site_symmetry_A
_geom_hbond_distance_DH
_geom_hbond_distance_HA
_geom_hbond_distance_DA
_geom_hbond_angle_DHA
O6 H6 O1 . 0.91(4) 2.28(4) 2.884(2) 124(3)
O6 H6 O1 2_655 0.91(4) 2.28(4) 3.066(2) 145(3)

loop_
_geom_torsion_atom_site_label_1
_geom_torsion_atom_site_label_2
_geom_torsion_atom_site_label_3
_geom_torsion_atom_site_label_4
_geom_torsion
C10 C1 C2 C13 59.94(19)
C6 C1 C2 C13 -175.97(15)
C10 C1 C2 C3 -174.79(15)
C6 C1 C2 C3 -50.7(2)
C13 C2 C3 C7 -56.8(2)
C1 C2 C3 C7 179.47(16)
C13 C2 C3 C4 179.72(15)
C1 C2 C3 C4 56.0(2)
C7 C3 C4 O6 -65.3(2)
C2 C3 C4 O6 56.0(2)
C7 C3 C4 C20 57.6(2)
C2 C3 C4 C20 178.94(17)
C7 C3 C4 C5 -179.81(16)
C2 C3 C4 C5 -58.5(2)
O6 C4 C5 C6 -62.1(2)
C20 C4 C5 C6 179.10(18)
C3 C4 C5 C6 56.3(2)
C4 C5 C6 O5 127.0(2)
C4 C5 C6 C1 -54.1(2)
C10 C1 C6 O5 -6.5(3)
C2 C1 C6 O5 -130.1(2)
C10 C1 C6 C5 174.63(17)
C2 C1 C6 C5 51.0(2)
C8 O2 C7 O1 0.0(4)
C8A O2 C7 O1 12.1(5)
C8 O2 C7 C3 -179.5(3)
C8A O2 C7 C3 -167.4(4)
C2 C3 C7 O1 -72.5(3)
C4 C3 C7 O1 51.1(3)
C2 C3 C7 O2 106.96(19)
C4 C3 C7 O2 -129.45(18)
C7 O2 C8 C9 90.5(5)
C8A O2 C8 C9 50.2(14)
C7 O2 C8A C9A 171.7(6)
C8 O2 C8A C9A -43.2(13)
C11 O4 C10 O3 -7.4(3)
C11 O4 C10 C1 171.67(18)
C6 C1 C10 O3 -77.4(2)
C2 C1 C10 O3 47.1(3)
C6 C1 C10 O4 103.56(19)
C2 C1 C10 O4 -131.89(17)
C10 O4 C11 C12 -82.2(3)
C3 C2 C13 C18 120.07(19)
C1 C2 C13 C18 -116.4(2)
C3 C2 C13 C14 -60.3(2)
C1 C2 C13 C14 63.3(2)
C18 C13 C14 C15 0.0(3)
C2 C13 C14 C15 -179.7(2)
C13 C14 C15 C16 0.4(4)
C14 C15 C16 C17 -0.3(3)
C14 C15 C16 C19 -179.0(2)
C15 C16 C17 C18 -0.3(3)
C19 C16 C17 C18 178.5(2)
C14 C13 C18 C17 -0.5(3)
C2 C13 C18 C17 179.17(19)
C16 C17 C18 C13 0.7(3)
